data_2227384
loop_
_publ_author_name
'Kim, Jin Hoon'
'Kim, Du-Hyun'
'Kim, Pan-Gi'
'Kim, Cheal'
'Kim, Youngmee'

_publ_section_title
;
 Bis(di-2-pyridylmethanediol-\k^3^<i>N</i>,<i>O</i>,<i>N</i>')nickel(II)
 dibenzoate
;
_journal_coeditor_code DN2601
_journal_issue 10
_journal_name_full 'Acta Crystallographica Section E'
_journal_page_first m1281
_journal_page_last m1282
_journal_paper_doi 10.1107/S160053681003669X
_journal_volume 66
_journal_year 2010
_chemical_formula_iupac '[Ni (C11 H10 N2 O2)2] (C7 H5 O2)2'
_chemical_formula_moiety 'C22 H20 N4 Ni O4 2+, 2(C7 H5 O2 -)'
_chemical_formula_sum 'C36 H30 N4 Ni O8'
_chemical_formula_weight 705.35
_chemical_name_systematic
;
Bis(di-2-pyridylmethanediol-\k^3^<i>N</i>,<i>O</i>,<i>N</i>')nickel(II)
dibenzoate
;
_space_group_IT_number 15
_symmetry_cell_setting monoclinic
_symmetry_space_group_name_Hall '-C 2yc'
_symmetry_space_group_name_H-M 'C 1 2/c 1'
_atom_sites_solution_hydrogens geom
_atom_sites_solution_primary direct
_atom_sites_solution_secondary difmap
_audit_creation_method SHELXTL
_cell_angle_alpha 90.00
_cell_angle_beta 123.526(5)
_cell_angle_gamma 90.00
_cell_formula_units_Z 4
_cell_length_a 24.065(8)
_cell_length_b 8.681(3)
_cell_length_c 17.718(6)
_cell_measurement_reflns_used 526
_cell_measurement_temperature 173(2)
_cell_measurement_theta_max 18.75
_cell_measurement_theta_min 2.56
_cell_volume 3085.6(18)
_computing_cell_refinement 'SAINT (Bruker, 1997)'
_computing_data_collection 'SMART (Bruker, 1997)'
_computing_data_reduction 'SAINT (Bruker, 1997)'
_computing_molecular_graphics 'ORTEPIII (Burnett & Johnson, 1996) and ORTEP-3 for Windows (Farrugia, 1997)'
_computing_publication_material 'SHELXL97 (Sheldrick, 2008)'
_computing_structure_refinement 'SHELXL97 (Sheldrick, 2008)'
_computing_structure_solution 'SHELXS97 (Sheldrick, 2008)'
_diffrn_ambient_temperature 173(2)
_diffrn_measured_fraction_theta_full 0.998
_diffrn_measured_fraction_theta_max 0.998
_diffrn_measurement_device_type 'Bruker SMART CCD'
_diffrn_measurement_method '\f and \w'
_diffrn_radiation_monochromator graphite
_diffrn_radiation_source 'fine-focus sealed tube'
_diffrn_radiation_type MoK\a
_diffrn_radiation_wavelength 0.71073
_diffrn_reflns_av_R_equivalents 0.0947
_diffrn_reflns_av_sigmaI/netI 0.1328
_diffrn_reflns_limit_h_max 28
_diffrn_reflns_limit_h_min -29
_diffrn_reflns_limit_k_max 9
_diffrn_reflns_limit_k_min -10
_diffrn_reflns_limit_l_max 21
_diffrn_reflns_limit_l_min -20
_diffrn_reflns_number 8329
_diffrn_reflns_theta_full 25.99
_diffrn_reflns_theta_max 25.99
_diffrn_reflns_theta_min 2.03
_exptl_absorpt_coefficient_mu 0.692
_exptl_absorpt_correction_T_max 0.966
_exptl_absorpt_correction_T_min 0.959
_exptl_absorpt_correction_type multi-scan
_exptl_absorpt_process_details '(SADABS; Bruker, 1997)'
_exptl_crystal_colour colourless
_exptl_crystal_density_diffrn 1.518
_exptl_crystal_density_method 'not measured'
_exptl_crystal_description block
_exptl_crystal_F_000 1464
_exptl_crystal_size_max 0.08
_exptl_crystal_size_mid 0.05
_exptl_crystal_size_min 0.05
_refine_diff_density_max 0.376
_refine_diff_density_min -0.335
_refine_ls_extinction_method none
_refine_ls_goodness_of_fit_ref 1.009
_refine_ls_hydrogen_treatment constr
_refine_ls_matrix_type full
_refine_ls_number_parameters 222
_refine_ls_number_reflns 3031
_refine_ls_number_restraints 0
_refine_ls_restrained_S_all 1.009
_refine_ls_R_factor_all 0.1156
_refine_ls_R_factor_gt 0.0574
_refine_ls_shift/su_max 0.000
_refine_ls_shift/su_mean 0.000
_refine_ls_structure_factor_coef Fsqd
_refine_ls_weighting_details 'calc w=1/[\s^2^(Fo^2^)+(0.0000P)^2^+0.0000P] where P=(Fo^2^+2Fc^2^)/3'
_refine_ls_weighting_scheme calc
_refine_ls_wR_factor_gt 0.0938
_refine_ls_wR_factor_ref 0.1088
_reflns_number_gt 1818
_reflns_number_total 3031
_reflns_threshold_expression I>2\s(I)
_cod_data_source_file dn2601.cif
_cod_data_source_block I
_cod_original_cell_volume 3085.7(17)
_cod_original_sg_symbol_H-M 'C 2/c'
_cod_database_code 2227384
_cod_database_fobs_code 2227384

loop_
_symmetry_equiv_pos_as_xyz
'x, y, z'
'-x, y, -z+1/2'
'x+1/2, y+1/2, z'
'-x+1/2, y+1/2, -z+1/2'
'-x, -y, -z'
'x, -y, z-1/2'
'-x+1/2, -y+1/2, -z'
'x+1/2, -y+1/2, z-1/2'

loop_
_atom_site_type_symbol
_atom_site_label
_atom_site_fract_x
_atom_site_fract_y
_atom_site_fract_z
_atom_site_U_iso_or_equiv
_atom_site_adp_type
_atom_site_calc_flag
_atom_site_refinement_flags
_atom_site_occupancy
_atom_site_disorder_assembly
_atom_site_disorder_group
Ni Ni1 0.5000 0.54475(8) 0.7500 0.0218(2) Uani d S 1 . .
O O1 0.42807(11) 0.6969(3) 0.74041(15) 0.0272(6) Uani d . 1 . .
H H1O 0.4294 0.7180 0.7877 0.041 Uiso d R 1 . .
O O2 0.31141(11) 0.6882(3) 0.65747(15) 0.0311(7) Uani d . 1 . .
H H2O 0.3095 0.6916 0.7034 0.047 Uiso d R 1 . .
N N1 0.43794(14) 0.3935(4) 0.75897(18) 0.0240(8) Uani d . 1 . .
N N2 0.43061(13) 0.5602(3) 0.61309(17) 0.0224(7) Uani d . 1 . .
C C1 0.45080(19) 0.2545(5) 0.7972(2) 0.0295(10) Uani d . 1 . .
H H1 0.4945 0.2135 0.8250 0.035 Uiso calc R 1 . .
C C2 0.4030(2) 0.1682(5) 0.7979(2) 0.0340(10) Uani d . 1 . .
H H2 0.4136 0.0696 0.8257 0.041 Uiso calc R 1 . .
C C3 0.33914(19) 0.2273(5) 0.7573(2) 0.0336(10) Uani d . 1 . .
H H3 0.3053 0.1696 0.7564 0.040 Uiso calc R 1 . .
C C4 0.32564(18) 0.3714(5) 0.7182(2) 0.0282(10) Uani d . 1 . .
H H4 0.2823 0.4147 0.6904 0.034 Uiso calc R 1 . .
C C5 0.37576(16) 0.4519(5) 0.7200(2) 0.0231(9) Uani d . 1 . .
C C6 0.36850(16) 0.6119(4) 0.6785(2) 0.0244(9) Uani d . 1 . .
C C7 0.36976(17) 0.5939(4) 0.5939(2) 0.0215(9) Uani d . 1 . .
C C8 0.31530(18) 0.6127(4) 0.5068(2) 0.0278(9) Uani d . 1 . .
H H8 0.2725 0.6345 0.4949 0.033 Uiso calc R 1 . .
C C9 0.32512(19) 0.5986(4) 0.4372(2) 0.0306(10) Uani d . 1 . .
H H9 0.2886 0.6117 0.3763 0.037 Uiso calc R 1 . .
C C10 0.38729(18) 0.5658(5) 0.4555(2) 0.0326(10) Uani d . 1 . .
H H10 0.3944 0.5566 0.4081 0.039 Uiso calc R 1 . .
C C11 0.43897(17) 0.5467(5) 0.5446(2) 0.0286(9) Uani d . 1 . .
H H11 0.4821 0.5230 0.5580 0.034 Uiso calc R 1 . .
O O21 0.42695(12) 0.7889(3) 0.87550(16) 0.0364(7) Uani d . 1 . .
O O22 0.31909(12) 0.7353(3) 0.80877(16) 0.0409(8) Uani d . 1 . .
C C21 0.3730(2) 0.7889(5) 0.8723(3) 0.0306(10) Uani d . 1 . .
C C22 0.37566(18) 0.8581(5) 0.9521(2) 0.0272(9) Uani d . 1 . .
C C23 0.33218(19) 0.8072(5) 0.9755(3) 0.0329(10) Uani d . 1 . .
H H23 0.3011 0.7277 0.9411 0.039 Uiso calc R 1 . .
C C24 0.3337(2) 0.8705(5) 1.0476(3) 0.0382(11) Uani d . 1 . .
H H24 0.3041 0.8339 1.0632 0.046 Uiso calc R 1 . .
C C25 0.3776(2) 0.9862(5) 1.0971(3) 0.0396(11) Uani d . 1 . .
H H25 0.3776 1.0312 1.1459 0.047 Uiso calc R 1 . .
C C26 0.42184(18) 1.0377(5) 1.0767(3) 0.0356(10) Uani d . 1 . .
H H26 0.4527 1.1170 1.1119 0.043 Uiso calc R 1 . .
C C27 0.42110(18) 0.9730(5) 1.0042(3) 0.0342(10) Uani d . 1 . .
H H27 0.4519 1.0077 0.9903 0.041 Uiso calc R 1 . .

loop_
_atom_site_aniso_label
_atom_site_aniso_U_11
_atom_site_aniso_U_22
_atom_site_aniso_U_33
_atom_site_aniso_U_12
_atom_site_aniso_U_13
_atom_site_aniso_U_23
Ni1 0.0214(4) 0.0260(4) 0.0186(4) 0.000 0.0115(3) 0.000
O1 0.0272(14) 0.0340(17) 0.0230(13) -0.0008(13) 0.0155(12) -0.0029(13)
O2 0.0259(15) 0.0429(19) 0.0280(14) 0.0089(13) 0.0170(12) 0.0053(13)
N1 0.0235(18) 0.029(2) 0.0212(16) 0.0028(15) 0.0131(14) 0.0027(15)
N2 0.0260(17) 0.0239(19) 0.0186(15) 0.0032(15) 0.0131(13) 0.0025(15)
C1 0.034(2) 0.032(3) 0.021(2) 0.003(2) 0.0150(18) 0.006(2)
C2 0.045(3) 0.031(3) 0.028(2) -0.001(2) 0.021(2) 0.005(2)
C3 0.039(3) 0.038(3) 0.027(2) -0.016(2) 0.020(2) -0.005(2)
C4 0.027(2) 0.035(3) 0.023(2) -0.003(2) 0.0144(18) -0.007(2)
C5 0.024(2) 0.029(2) 0.0179(18) -0.003(2) 0.0125(16) -0.0023(19)
C6 0.0156(19) 0.031(2) 0.022(2) -0.0003(17) 0.0067(16) -0.0016(19)
C7 0.023(2) 0.020(2) 0.023(2) -0.0006(16) 0.0138(17) 0.0000(16)
C8 0.026(2) 0.027(2) 0.027(2) -0.0004(18) 0.0124(18) -0.0006(19)
C9 0.037(2) 0.033(3) 0.0168(19) 0.0050(19) 0.0116(18) 0.0022(18)
C10 0.040(2) 0.037(3) 0.024(2) 0.007(2) 0.0197(19) 0.002(2)
C11 0.030(2) 0.031(2) 0.026(2) 0.005(2) 0.0168(17) 0.001(2)
O21 0.0333(16) 0.044(2) 0.0411(16) -0.0030(14) 0.0264(13) -0.0072(14)
O22 0.0316(17) 0.062(2) 0.0295(15) -0.0064(15) 0.0172(13) -0.0119(15)
C21 0.034(2) 0.032(3) 0.036(2) 0.004(2) 0.025(2) 0.004(2)
C22 0.028(2) 0.031(3) 0.027(2) 0.0065(19) 0.0184(18) 0.003(2)
C23 0.037(2) 0.032(3) 0.036(2) 0.002(2) 0.024(2) 0.002(2)
C24 0.046(3) 0.046(3) 0.032(2) 0.002(2) 0.028(2) 0.002(2)
C25 0.053(3) 0.039(3) 0.033(2) 0.014(2) 0.027(2) 0.003(2)
C26 0.039(2) 0.030(3) 0.039(2) 0.002(2) 0.022(2) -0.004(2)
C27 0.036(2) 0.034(3) 0.042(2) 0.004(2) 0.028(2) 0.004(2)

loop_
_atom_type_symbol
_atom_type_description
_atom_type_scat_dispersion_real
_atom_type_scat_dispersion_imag
_atom_type_scat_source
C C 0.0033 0.0016 'International Tables Vol C Tables 4.2.6.8 and 6.1.1.4'
H H 0.0000 0.0000 'International Tables Vol C Tables 4.2.6.8 and 6.1.1.4'
N N 0.0061 0.0033 'International Tables Vol C Tables 4.2.6.8 and 6.1.1.4'
O O 0.0106 0.0060 'International Tables Vol C Tables 4.2.6.8 and 6.1.1.4'
Ni Ni 0.3393 1.1124 'International Tables Vol C Tables 4.2.6.8 and 6.1.1.4'

loop_
_geom_angle_atom_site_label_1
_geom_angle_atom_site_label_2
_geom_angle_atom_site_label_3
_geom_angle_site_symmetry_1
_geom_angle_site_symmetry_3
_geom_angle
_geom_angle_publ_flag
N2 Ni1 N2 2_656 . 172.49(18) ?
N2 Ni1 N1 2_656 . 95.84(11) ?
N2 Ni1 N1 . . 88.95(11) ?
N2 Ni1 N1 2_656 2_656 88.95(11) ?
N2 Ni1 N1 . 2_656 95.84(11) ?
N1 Ni1 N1 . 2_656 100.79(17) ?
N2 Ni1 O1 2_656 2_656 76.59(10) ?
N2 Ni1 O1 . 2_656 98.62(10) ?
N1 Ni1 O1 . 2_656 172.42(10) ?
N1 Ni1 O1 2_656 2_656 78.91(11) ?
N2 Ni1 O1 2_656 . 98.62(10) ?
N2 Ni1 O1 . . 76.59(10) ?
N1 Ni1 O1 . . 78.91(11) ?
N1 Ni1 O1 2_656 . 172.42(10) ?
O1 Ni1 O1 2_656 . 102.40(14) ?
C6 O1 Ni1 . . 99.7(2) ?
C6 O1 H1O . . 110.2 ?
Ni1 O1 H1O . . 118.6 ?
C6 O2 H2O . . 109.5 ?
C1 N1 C5 . . 118.7(3) ?
C1 N1 Ni1 . . 129.9(2) ?
C5 N1 Ni1 . . 111.5(3) ?
C7 N2 C11 . . 118.6(3) ?
C7 N2 Ni1 . . 112.1(2) ?
C11 N2 Ni1 . . 129.3(2) ?
N1 C1 C2 . . 122.4(4) ?
N1 C1 H1 . . 118.8 ?
C2 C1 H1 . . 118.8 ?
C1 C2 C3 . . 119.0(4) ?
C1 C2 H2 . . 120.5 ?
C3 C2 H2 . . 120.5 ?
C4 C3 C2 . . 118.9(4) ?
C4 C3 H3 . . 120.6 ?
C2 C3 H3 . . 120.6 ?
C3 C4 C5 . . 119.2(4) ?
C3 C4 H4 . . 120.4 ?
C5 C4 H4 . . 120.4 ?
N1 C5 C4 . . 121.9(4) ?
N1 C5 C6 . . 112.7(3) ?
C4 C5 C6 . . 125.5(3) ?
O2 C6 O1 . . 112.6(3) ?
O2 C6 C7 . . 110.0(3) ?
O1 C6 C7 . . 104.5(3) ?
O2 C6 C5 . . 113.4(3) ?
O1 C6 C5 . . 107.3(3) ?
C7 C6 C5 . . 108.6(3) ?
N2 C7 C8 . . 122.8(3) ?
N2 C7 C6 . . 112.6(3) ?
C8 C7 C6 . . 124.5(3) ?
C7 C8 C9 . . 117.6(4) ?
C7 C8 H8 . . 121.2 ?
C9 C8 H8 . . 121.2 ?
C10 C9 C8 . . 120.5(3) ?
C10 C9 H9 . . 119.7 ?
C8 C9 H9 . . 119.7 ?
C9 C10 C11 . . 118.1(3) ?
C9 C10 H10 . . 120.9 ?
C11 C10 H10 . . 120.9 ?
N2 C11 C10 . . 122.3(3) ?
N2 C11 H11 . . 118.8 ?
C10 C11 H11 . . 118.8 ?
O22 C21 O21 . . 124.8(4) ?
O22 C21 C22 . . 118.6(3) ?
O21 C21 C22 . . 116.6(3) ?
C27 C22 C23 . . 118.4(4) ?
C27 C22 C21 . . 121.3(3) ?
C23 C22 C21 . . 120.2(4) ?
C24 C23 C22 . . 120.7(4) ?
C24 C23 H23 . . 119.6 ?
C22 C23 H23 . . 119.6 ?
C25 C24 C23 . . 120.2(4) ?
C25 C24 H24 . . 119.9 ?
C23 C24 H24 . . 119.9 ?
C24 C25 C26 . . 120.6(4) ?
C24 C25 H25 . . 119.7 ?
C26 C25 H25 . . 119.7 ?
C25 C26 C27 . . 119.6(4) ?
C25 C26 H26 . . 120.2 ?
C27 C26 H26 . . 120.2 ?
C22 C27 C26 . . 120.4(4) ?
C22 C27 H27 . . 119.8 ?
C26 C27 H27 . . 119.8 ?

loop_
_geom_bond_atom_site_label_1
_geom_bond_atom_site_label_2
_geom_bond_site_symmetry_2
_geom_bond_distance
_geom_bond_publ_flag
Ni1 N2 2_656 2.053(3) ?
Ni1 N2 . 2.053(3) ?
Ni1 N1 . 2.060(3) ?
Ni1 N1 2_656 2.060(3) ?
Ni1 O1 2_656 2.109(3) ?
Ni1 O1 . 2.109(2) ?
O1 C6 . 1.437(4) ?
O1 H1O . 0.8408 ?
O2 C6 . 1.378(4) ?
O2 H2O . 0.8405 ?
N1 C1 . 1.334(4) ?
N1 C5 . 1.353(4) ?
N2 C7 . 1.340(4) ?
N2 C11 . 1.340(4) ?
C1 C2 . 1.379(5) ?
C1 H1 . 0.9500 ?
C2 C3 . 1.385(5) ?
C2 H2 . 0.9500 ?
C3 C4 . 1.379(5) ?
C3 H3 . 0.9500 ?
C4 C5 . 1.379(5) ?
C4 H4 . 0.9500 ?
C5 C6 . 1.535(5) ?
C6 C7 . 1.525(5) ?
C7 C8 . 1.374(5) ?
C8 C9 . 1.383(5) ?
C8 H8 . 0.9500 ?
C9 C10 . 1.374(5) ?
C9 H9 . 0.9500 ?
C10 C11 . 1.377(5) ?
C10 H10 . 0.9500 ?
C11 H11 . 0.9500 ?
O21 C21 . 1.267(4) ?
O22 C21 . 1.247(4) ?
C21 C22 . 1.506(5) ?
C22 C27 . 1.388(5) ?
C22 C23 . 1.393(5) ?
C23 C24 . 1.373(5) ?
C23 H23 . 0.9500 ?
C24 C25 . 1.368(5) ?
C24 H24 . 0.9500 ?
C25 C26 . 1.373(5) ?
C25 H25 . 0.9500 ?
C26 C27 . 1.393(5) ?
C26 H26 . 0.9500 ?
C27 H27 . 0.9500 ?

loop_
_geom_hbond_atom_site_label_D
_geom_hbond_atom_site_label_H
_geom_hbond_atom_site_label_A
_geom_hbond_site_symmetry_A
_geom_hbond_distance_DH
_geom_hbond_distance_HA
_geom_hbond_distance_DA
_geom_hbond_angle_DHA
O1 H1O O21 . 0.84 1.70 2.537(3) 170.7
O2 H2O O22 . 0.84 1.79 2.615(4) 166.5
